data_7044654
loop_
_publ_author_name
'Xiao, Ying-Hui'
'Deng, Zhaopeng'
'Zhu, Zhi-Biao'
'Huo, Li-Hua'
'Gao, Shan'

_publ_section_title
;
 Rare Earth Metal-Organic Complexes Constructed from Hydroxyl and Carboxyl
 Modified Arenesulfonate: Syntheses, Structure Evolutions, Ultraviolet,
 Visible and Near-Infrared Luminescence
;
_journal_name_full 'Dalton Transactions'
_journal_paper_doi 10.1039/C7DT03254D
_journal_year 2017
_chemical_formula_moiety 'C15 H18 La O18 S2, 2(H2 O)'
_chemical_formula_sum 'C15 H22 La O20 S2'
_chemical_formula_weight 725.36
_chemical_name_systematic
; 
 ? 
;
_space_group_IT_number 2
_symmetry_cell_setting triclinic
_symmetry_space_group_name_Hall '-P 1'
_symmetry_space_group_name_H-M 'P -1'
_atom_sites_solution_hydrogens geom
_atom_sites_solution_primary direct
_atom_sites_solution_secondary difmap
_audit_creation_method SHELXL-97
_audit_update_record
;
2017-05-13 deposited with the CCDC.
2017-11-06 downloaded from the CCDC.
;
_cell_angle_alpha 102.120(6)
_cell_angle_beta 98.179(6)
_cell_angle_gamma 90.704(5)
_cell_formula_units_Z 2
_cell_length_a 7.8254(5)
_cell_length_b 12.3142(8)
_cell_length_c 12.5150(9)
_cell_measurement_reflns_used 3068
_cell_measurement_temperature 295(2)
_cell_measurement_theta_max 27.10
_cell_measurement_theta_min 3.36
_cell_volume 1166.01(14)
_computing_cell_refinement
;
CrysAlis Pro (Agilent, 2013)
;
_computing_data_collection
;
CrysAlis Pro (Agilent, 2013)
;
_computing_data_reduction
;
CrysAlis Pro (Agilent, 2013)
;
_computing_molecular_graphics '(K. Brandenburg, Diamond 3.1, 2009)'
_computing_publication_material '(K. Brandenburg, Diamond 3.1, 2009)'
_computing_structure_refinement 'SHELXL-97 (Sheldrick, 1997)'
_computing_structure_solution 'SHELXS-97 (Sheldrick, 1990)'
_diffrn_ambient_temperature 295(2)
_diffrn_detector_area_resol_mean 16.1954
_diffrn_measured_fraction_theta_full 0.995
_diffrn_measured_fraction_theta_max 0.995
_diffrn_measurement_device_type 'Xcalibur, Eos'
_diffrn_measurement_method '\w scans'
_diffrn_radiation_monochromator graphite
_diffrn_radiation_source 'Enhance (Mo) X-ray Source'
_diffrn_radiation_type MoK\a
_diffrn_radiation_wavelength 0.71073
_diffrn_reflns_av_R_equivalents 0.0328
_diffrn_reflns_av_sigmaI/netI 0.0702
_diffrn_reflns_limit_h_max 9
_diffrn_reflns_limit_h_min -9
_diffrn_reflns_limit_k_max 14
_diffrn_reflns_limit_k_min -9
_diffrn_reflns_limit_l_max 14
_diffrn_reflns_limit_l_min -14
_diffrn_reflns_number 5547
_diffrn_reflns_theta_full 25.00
_diffrn_reflns_theta_max 25.00
_diffrn_reflns_theta_min 3.24
_exptl_absorpt_coefficient_mu 2.110
_exptl_absorpt_correction_T_max 0.7426
_exptl_absorpt_correction_T_min 0.6656
_exptl_absorpt_correction_type multi-scan
_exptl_absorpt_process_details
; 
CrysAlis Pro (Agilent, 2013)
Empirical absorption correction using spherical harmonics,
 implemented in SCALE3 ABSPACK scaling algorithm. 
;
_exptl_crystal_colour colorless
_exptl_crystal_density_diffrn 2.066
_exptl_crystal_density_method 'not measured'
_exptl_crystal_description block
_exptl_crystal_F_000 722
_exptl_crystal_size_max 0.21
_exptl_crystal_size_mid 0.17
_exptl_crystal_size_min 0.15
_refine_diff_density_max 1.879
_refine_diff_density_min -1.001
_refine_diff_density_rms 0.203
_refine_ls_extinction_method none
_refine_ls_goodness_of_fit_ref 1.098
_refine_ls_hydrogen_treatment mixed
_refine_ls_matrix_type full
_refine_ls_number_parameters 361
_refine_ls_number_reflns 4094
_refine_ls_number_restraints 8
_refine_ls_restrained_S_all 1.097
_refine_ls_R_factor_all 0.0668
_refine_ls_R_factor_gt 0.0611
_refine_ls_shift/su_max 0.000
_refine_ls_shift/su_mean 0.000
_refine_ls_structure_factor_coef Fsqd
_refine_ls_weighting_details 'calc w=1/[\s^2^(Fo^2^)+(0.0851P)^2^+3.4139P] where P=(Fo^2^+2Fc^2^)/3'
_refine_ls_weighting_scheme calc
_refine_ls_wR_factor_gt 0.1511
_refine_ls_wR_factor_ref 0.1561
_reflns_number_gt 3626
_reflns_number_total 4094
_reflns_threshold_expression >2sigma(I)
_cod_data_source_file c7dt03254d2.cif
_cod_data_source_block 1-La
_cod_original_sg_symbol_H-M P-1
_cod_database_code 7044654

loop_
_symmetry_equiv_pos_as_xyz
'x, y, z'
'-x, -y, -z'

loop_
_atom_site_label
_atom_site_type_symbol
_atom_site_fract_x
_atom_site_fract_y
_atom_site_fract_z
_atom_site_U_iso_or_equiv
_atom_site_adp_type
_atom_site_occupancy
_atom_site_symmetry_multiplicity
_atom_site_calc_flag
_atom_site_refinement_flags
La1 La 0.76855(5) 0.20085(3) 0.44510(3) 0.01691(18) Uani 1 1 d .
S1 S 0.7847(3) 0.17203(15) 0.73689(15) 0.0185(4) Uani 1 1 d .
S2 S 0.4571(2) 0.32295(15) 0.22984(16) 0.0186(4) Uani 1 1 d .
O1 O 0.8468(8) 0.2209(5) 0.6527(5) 0.0281(13) Uani 1 1 d .
O1W O 0.4688(8) 0.1222(7) 0.4338(6) 0.0436(18) Uani 1 1 d D
H1W1 H 0.385(9) 0.166(7) 0.435(11) 0.065 Uiso 1 1 d D
H1W2 H 0.437(12) 0.062(5) 0.450(10) 0.065 Uiso 1 1 d D
O2W O 0.6026(9) 0.3554(6) 0.5496(6) 0.0420(17) Uani 1 1 d D
H2W1 H 0.602(12) 0.371(10) 0.6189(14) 0.063 Uiso 1 1 d D
H2W2 H 0.499(5) 0.351(11) 0.516(7) 0.063 Uiso 1 1 d D
O2 O 0.8890(8) 0.0811(4) 0.7608(5) 0.0253(13) Uani 1 1 d .
O3W O 0.9632(9) 0.3713(5) 0.5358(5) 0.0344(15) Uani 1 1 d .
H3W1 H 1.0556 0.3824 0.5105 0.052 Uiso 1 1 d R
H3W2 H 0.9734 0.4079 0.6021 0.052 Uiso 1 1 d R
O3 O 0.6022(8) 0.1428(5) 0.7121(5) 0.0314(14) Uani 1 1 d .
O4W O 0.9673(8) 0.2850(5) 0.3115(5) 0.0270(13) Uani 1 1 d .
H4W1 H 0.9260 0.3443 0.2961 0.040 Uiso 1 1 d R
H4W2 H 1.0745 0.2868 0.3068 0.040 Uiso 1 1 d R
O4 O 0.6131(8) 0.3886(5) 0.7774(5) 0.0306(14) Uani 1 1 d D
H4O H 0.555(12) 0.445(5) 0.773(9) 0.046 Uiso 1 1 d D
O5 O 0.7767(9) 0.6033(5) 1.1586(5) 0.0337(15) Uani 1 1 d .
H5O H 0.7673 0.6381 1.2208 0.051 Uiso 1 1 calc R
O5W O 0.2849(10) 0.2595(6) 0.6669(6) 0.057(2) Uani 1 1 d .
H5W1 H 0.3765 0.2253 0.6800 0.085 Uiso 1 1 d R
H5W2 H 0.2219 0.2208 0.6105 0.085 Uiso 1 1 d R
O6 O 0.9347(9) 0.4946(5) 1.2524(5) 0.0339(15) Uani 1 1 d .
O6W O 0.2825(10) 0.4328(7) 0.4962(8) 0.061(2) Uani 1 1 d .
H6W1 H 0.2819 0.3956 0.4308 0.092 Uiso 1 1 d R
H6W2 H 0.3144 0.4995 0.4981 0.092 Uiso 1 1 d R
O7 O 0.5872(8) 0.2822(5) 0.3054(5) 0.0295(14) Uani 1 1 d .
O8 O 0.5286(8) 0.4098(5) 0.1857(5) 0.0275(13) Uani 1 1 d .
O9 O 0.3027(8) 0.3551(5) 0.2782(6) 0.0353(15) Uani 1 1 d .
O10 O 0.2533(8) 0.1169(5) 0.2294(5) 0.0303(14) Uani 1 1 d D
H10O H 0.186(11) 0.062(6) 0.230(9) 0.045 Uiso 1 1 d D
O11 O 0.1383(11) -0.1291(6) -0.1346(6) 0.050(2) Uani 1 1 d .
H11O H 0.1061 -0.1774 -0.1901 0.075 Uiso 1 1 calc R
O12 O 0.2638(8) -0.0576(5) -0.2544(5) 0.0293(14) Uani 1 1 d .
O13 O 0.7766(7) 0.0077(4) 0.4842(5) 0.0264(13) Uani 1 1 d .
O14 O 0.9398(7) -0.1244(4) 0.5333(5) 0.0270(13) Uani 1 1 d .
C1 C 0.8166(10) 0.2786(6) 0.8595(6) 0.0191(16) Uani 1 1 d .
C2 C 0.7195(11) 0.3743(6) 0.8663(6) 0.0214(17) Uani 1 1 d .
C3 C 0.7365(11) 0.4503(7) 0.9655(7) 0.0242(18) Uani 1 1 d .
H3A H 0.6720 0.5136 0.9716 0.029 Uiso 1 1 calc R
C4 C 0.8494(10) 0.4336(7) 1.0575(7) 0.0219(17) Uani 1 1 d .
C5 C 0.9501(11) 0.3423(7) 1.0481(7) 0.0254(18) Uani 1 1 d .
H5A H 1.0288 0.3328 1.1081 0.031 Uiso 1 1 calc R
C6 C 0.9341(10) 0.2639(7) 0.9482(7) 0.0214(17) Uani 1 1 d .
H6A H 1.0021 0.2021 0.9415 0.026 Uiso 1 1 calc R
C7 C 0.8564(11) 0.5144(7) 1.1653(7) 0.0251(18) Uani 1 1 d .
C8 C 0.3941(9) 0.2104(6) 0.1150(6) 0.0170(15) Uani 1 1 d .
C9 C 0.2971(10) 0.1178(7) 0.1282(6) 0.0199(16) Uani 1 1 d .
C10 C 0.2469(11) 0.0345(7) 0.0375(7) 0.0254(18) Uani 1 1 d .
H10A H 0.1827 -0.0269 0.0447 0.030 Uiso 1 1 calc R
C11 C 0.2899(11) 0.0398(7) -0.0650(7) 0.0240(18) Uani 1 1 d .
C12 C 0.3870(11) 0.1306(7) -0.0773(7) 0.0266(19) Uani 1 1 d .
H12A H 0.4170 0.1340 -0.1459 0.032 Uiso 1 1 calc R
C13 C 0.4381(11) 0.2154(7) 0.0130(7) 0.0257(18) Uani 1 1 d .
H13A H 0.5027 0.2765 0.0054 0.031 Uiso 1 1 calc R
C14 C 0.2327(11) -0.0531(7) -0.1599(7) 0.0233(18) Uani 1 1 d .
C15 C 0.9178(10) -0.0331(6) 0.5053(6) 0.0169(16) Uani 1 1 d .

loop_
_atom_site_aniso_label
_atom_site_aniso_U_11
_atom_site_aniso_U_22
_atom_site_aniso_U_33
_atom_site_aniso_U_23
_atom_site_aniso_U_13
_atom_site_aniso_U_12
La1 0.0232(3) 0.0151(3) 0.0123(3) 0.00361(18) 0.00106(18) 0.00281(18)
S1 0.0277(10) 0.0150(9) 0.0125(9) 0.0018(7) 0.0041(8) 0.0009(8)
S2 0.0229(9) 0.0165(9) 0.0163(10) 0.0051(8) 0.0004(8) 0.0025(7)
O1 0.045(4) 0.023(3) 0.019(3) 0.007(2) 0.011(3) 0.005(3)
O1W 0.031(3) 0.060(5) 0.045(4) 0.027(4) -0.001(3) -0.008(3)
O2W 0.048(4) 0.047(4) 0.029(4) 0.004(3) 0.006(3) 0.021(4)
O2 0.041(3) 0.018(3) 0.017(3) 0.003(2) 0.003(3) 0.005(2)
O3W 0.049(4) 0.029(3) 0.021(3) -0.002(3) 0.006(3) -0.014(3)
O3 0.030(3) 0.030(3) 0.028(3) -0.004(3) 0.001(3) -0.004(3)
O4W 0.030(3) 0.031(3) 0.019(3) 0.001(2) 0.006(2) -0.002(3)
O4 0.042(4) 0.022(3) 0.022(3) -0.002(3) -0.007(3) 0.011(3)
O5 0.053(4) 0.020(3) 0.024(3) -0.001(3) 0.001(3) 0.005(3)
O5W 0.045(4) 0.056(5) 0.049(5) -0.022(4) -0.011(4) 0.017(4)
O6 0.047(4) 0.031(3) 0.016(3) -0.007(3) -0.004(3) 0.004(3)
O6W 0.048(4) 0.049(5) 0.096(7) 0.031(5) 0.017(5) 0.004(4)
O7 0.038(3) 0.031(3) 0.016(3) 0.007(3) -0.010(3) 0.003(3)
O8 0.034(3) 0.021(3) 0.031(3) 0.012(3) 0.005(3) 0.000(3)
O9 0.030(3) 0.032(3) 0.041(4) -0.003(3) 0.012(3) 0.001(3)
O10 0.050(4) 0.026(3) 0.014(3) 0.000(2) 0.010(3) -0.016(3)
O11 0.082(5) 0.038(4) 0.026(4) -0.008(3) 0.020(4) -0.030(4)
O12 0.048(4) 0.024(3) 0.017(3) 0.001(2) 0.012(3) 0.001(3)
O13 0.028(3) 0.021(3) 0.033(3) 0.010(3) 0.006(3) 0.004(3)
O14 0.028(3) 0.018(3) 0.041(4) 0.017(3) 0.009(3) 0.000(2)
C1 0.028(4) 0.019(4) 0.012(4) 0.004(3) 0.006(3) 0.000(3)
C2 0.033(4) 0.018(4) 0.014(4) 0.002(3) 0.006(3) 0.002(3)
C3 0.033(5) 0.021(4) 0.020(4) 0.005(3) 0.008(4) 0.009(3)
C4 0.029(4) 0.023(4) 0.017(4) 0.008(3) 0.004(3) 0.002(3)
C5 0.033(4) 0.029(4) 0.012(4) 0.002(3) -0.002(3) 0.000(4)
C6 0.025(4) 0.024(4) 0.020(4) 0.010(3) 0.009(3) 0.006(3)
C7 0.029(4) 0.023(4) 0.020(4) -0.003(3) 0.007(4) -0.008(4)
C8 0.020(4) 0.018(4) 0.012(4) -0.001(3) 0.001(3) -0.002(3)
C9 0.028(4) 0.020(4) 0.013(4) 0.004(3) 0.005(3) 0.000(3)
C10 0.031(4) 0.021(4) 0.026(5) 0.009(4) 0.005(4) 0.003(3)
C11 0.029(4) 0.020(4) 0.020(4) 0.000(3) 0.002(3) 0.005(3)
C12 0.036(5) 0.026(4) 0.017(4) 0.001(3) 0.009(4) -0.001(4)
C13 0.033(5) 0.022(4) 0.022(4) 0.004(3) 0.007(4) -0.003(4)
C14 0.028(4) 0.026(4) 0.016(4) 0.002(3) 0.006(3) 0.006(3)
C15 0.026(4) 0.010(4) 0.014(4) 0.000(3) 0.002(3) 0.002(3)

loop_
_atom_type_symbol
_atom_type_description
_atom_type_scat_dispersion_real
_atom_type_scat_dispersion_imag
_atom_type_scat_source
C C 0.0033 0.0016 'International Tables Vol C Tables 4.2.6.8 and 6.1.1.4'
H H 0.0000 0.0000 'International Tables Vol C Tables 4.2.6.8 and 6.1.1.4'
La La -0.2871 2.4523 'International Tables Vol C Tables 4.2.6.8 and 6.1.1.4'
S S 0.1246 0.1234 'International Tables Vol C Tables 4.2.6.8 and 6.1.1.4'
O O 0.0106 0.0060 'International Tables Vol C Tables 4.2.6.8 and 6.1.1.4'

loop_
_geom_angle_atom_site_label_1
_geom_angle_atom_site_label_2
_geom_angle_atom_site_label_3
_geom_angle
_geom_angle_site_symmetry_1
_geom_angle_site_symmetry_3
O7 La1 O14 136.8(2) . 2_756
O7 La1 O1W 74.3(2) . .
O14 La1 O1W 134.1(2) 2_756 .
O7 La1 O13 132.53(19) . .
O14 La1 O13 64.97(17) 2_756 .
O1W La1 O13 69.5(2) . .
O7 La1 O3W 98.1(2) . .
O14 La1 O3W 76.7(2) 2_756 .
O1W La1 O3W 141.8(2) . .
O13 La1 O3W 129.3(2) . .
O7 La1 O1 141.75(19) . .
O14 La1 O1 76.2(2) 2_756 .
O1W La1 O1 95.5(2) . .
O13 La1 O1 72.35(18) . .
O3W La1 O1 67.1(2) . .
O7 La1 O2W 72.7(2) . .
O14 La1 O2W 137.9(2) 2_756 .
O1W La1 O2W 73.7(3) . .
O13 La1 O2W 122.5(2) . .
O3W La1 O2W 68.3(2) . .
O1 La1 O2W 69.0(2) . .
O7 La1 O12 71.69(19) . 2_655
O14 La1 O12 82.1(2) 2_756 2_655
O1W La1 O12 79.1(2) . 2_655
O13 La1 O12 72.19(19) . 2_655
O3W La1 O12 135.06(19) . 2_655
O1 La1 O12 143.72(18) . 2_655
O2W La1 O12 139.8(2) . 2_655
O7 La1 O4W 68.4(2) . .
O14 La1 O4W 71.32(18) 2_756 .
O1W La1 O4W 138.5(2) . .
O13 La1 O4W 126.51(18) . .
O3W La1 O4W 63.12(18) . .
O1 La1 O4W 125.07(18) . .
O2W La1 O4W 110.4(2) . .
O12 La1 O4W 72.69(17) 2_655 .
O3 S1 O2 113.2(4) . .
O3 S1 O1 112.6(4) . .
O2 S1 O1 111.6(3) . .
O3 S1 C1 107.1(4) . .
O2 S1 C1 106.3(4) . .
O1 S1 C1 105.4(3) . .
O8 S2 O9 112.7(4) . .
O8 S2 O7 111.4(4) . .
O9 S2 O7 112.5(4) . .
O8 S2 C8 106.0(4) . .
O9 S2 C8 106.9(4) . .
O7 S2 C8 106.9(4) . .
S1 O1 La1 136.0(4) . .
La1 O1W H1W1 119(7) . .
La1 O1W H1W2 129(7) . .
H1W1 O1W H1W2 109.4(18) . .
La1 O2W H2W1 126(8) . .
La1 O2W H2W2 108(8) . .
H2W1 O2W H2W2 109.7(19) . .
La1 O3W H3W1 119.7 . .
La1 O3W H3W2 128.2 . .
H3W1 O3W H3W2 108.0 . .
La1 O4W H4W1 110.6 . .
La1 O4W H4W2 134.3 . .
H4W1 O4W H4W2 107.7 . .
C2 O4 H4O 126(8) . .
C7 O5 H5O 109.5 . .
H5W1 O5W H5W2 108.4 . .
H6W1 O6W H6W2 107.9 . .
S2 O7 La1 170.8(4) . .
C9 O10 H10O 113(8) . .
C14 O11 H11O 109.5 . .
C14 O12 La1 138.8(5) . 2_655
C15 O13 La1 119.3(5) . .
C15 O14 La1 120.8(5) . 2_756
C6 C1 C2 120.9(7) . .
C6 C1 S1 119.0(6) . .
C2 C1 S1 120.1(6) . .
O4 C2 C3 122.1(7) . .
O4 C2 C1 119.4(7) . .
C3 C2 C1 118.5(7) . .
C2 C3 C4 121.0(8) . .
C2 C3 H3A 119.5 . .
C4 C3 H3A 119.5 . .
C5 C4 C3 119.8(7) . .
C5 C4 C7 120.8(7) . .
C3 C4 C7 119.4(7) . .
C4 C5 C6 120.0(8) . .
C4 C5 H5A 120.0 . .
C6 C5 H5A 120.0 . .
C1 C6 C5 119.7(7) . .
C1 C6 H6A 120.2 . .
C5 C6 H6A 120.2 . .
O6 C7 O5 124.5(7) . .
O6 C7 C4 121.5(8) . .
O5 C7 C4 114.0(8) . .
C13 C8 C9 120.5(7) . .
C13 C8 S2 119.5(6) . .
C9 C8 S2 119.9(6) . .
O10 C9 C10 122.9(7) . .
O10 C9 C8 118.8(7) . .
C10 C9 C8 118.3(7) . .
C9 C10 C11 121.3(8) . .
C9 C10 H10A 119.4 . .
C11 C10 H10A 119.4 . .
C10 C11 C12 120.2(8) . .
C10 C11 C14 118.8(7) . .
C12 C11 C14 121.0(7) . .
C13 C12 C11 119.3(8) . .
C13 C12 H12A 120.4 . .
C11 C12 H12A 120.4 . .
C12 C13 C8 120.5(8) . .
C12 C13 H13A 119.8 . .
C8 C13 H13A 119.8 . .
O12 C14 O11 122.6(8) . .
O12 C14 C11 124.4(8) . .
O11 C14 C11 112.9(7) . .
O13 C15 O14 125.6(7) . .
O13 C15 C15 117.6(8) . 2_756
O14 C15 C15 116.8(8) . 2_756

loop_
_geom_bond_atom_site_label_1
_geom_bond_atom_site_label_2
_geom_bond_distance
_geom_bond_site_symmetry_2
La1 O7 2.477(6) .
La1 O14 2.480(6) 2_756
La1 O1W 2.500(6) .
La1 O13 2.526(5) .
La1 O3W 2.538(6) .
La1 O1 2.542(6) .
La1 O2W 2.553(7) .
La1 O12 2.631(6) 2_655
La1 O4W 2.777(6) .
S1 O3 1.442(6) .
S1 O2 1.451(6) .
S1 O1 1.454(6) .
S1 C1 1.782(8) .
S2 O8 1.444(6) .
S2 O9 1.449(6) .
S2 O7 1.457(6) .
S2 C8 1.782(7) .
O1W H1W1 0.85(8) .
O1W H1W2 0.85(8) .
O2W H2W1 0.85(8) .
O2W H2W2 0.85(8) .
O3W H3W1 0.8500 .
O3W H3W2 0.8501 .
O4W H4W1 0.8499 .
O4W H4W2 0.8500 .
O4 C2 1.335(10) .
O4 H4O 0.85(8) .
O5 C7 1.279(11) .
O5 H5O 0.8200 .
O5W H5W1 0.8500 .
O5W H5W2 0.8500 .
O6 C7 1.245(11) .
O6W H6W1 0.8500 .
O6W H6W2 0.8499 .
O10 C9 1.361(9) .
O10 H10O 0.85(8) .
O11 C14 1.302(10) .
O11 H11O 0.8200 .
O12 C14 1.231(10) .
O12 La1 2.631(6) 2_655
O13 C15 1.237(9) .
O14 C15 1.253(9) .
O14 La1 2.480(6) 2_756
C1 C6 1.382(11) .
C1 C2 1.404(11) .
C2 C3 1.378(11) .
C3 C4 1.401(11) .
C3 H3A 0.9300 .
C4 C5 1.375(12) .
C4 C7 1.492(11) .
C5 C6 1.399(11) .
C5 H5A 0.9300 .
C6 H6A 0.9300 .
C8 C13 1.381(11) .
C8 C9 1.413(11) .
C9 C10 1.368(11) .
C10 C11 1.386(12) .
C10 H10A 0.9300 .
C11 C12 1.392(12) .
C11 C14 1.479(11) .
C12 C13 1.376(11) .
C12 H12A 0.9300 .
C13 H13A 0.9300 .
C15 C15 1.551(15) 2_756

loop_
_geom_hbond_atom_site_label_D
_geom_hbond_atom_site_label_H
_geom_hbond_atom_site_label_A
_geom_hbond_distance_DH
_geom_hbond_distance_HA
_geom_hbond_distance_DA
_geom_hbond_angle_DHA
_geom_hbond_site_symmetry_A
O1W H1W1 O14 0.85(8) 2.69(8) 3.281(9) 127(8) 2_656
O1W H1W2 O13 0.85(8) 2.21(6) 2.911(9) 140(8) 2_656
O2W H2W1 O4 0.85(8) 1.94(2) 2.783(9) 172(12) .
O2W H2W2 O6W 0.85(8) 1.99(7) 2.735(10) 145(11) .
O3W H3W1 O6W 0.85 1.92 2.743(10) 163.3 1_655
O3W H3W2 O6 0.85 1.99 2.814(8) 163.1 2_767
O4W H4W1 O6 0.85 2.04 2.836(9) 155.5 1_554
O4W H4W2 O9 0.85 2.07 2.867(8) 155.3 1_655
O4 H4O O8 0.85(8) 1.90(4) 2.709(8) 159(11) 2_666
O5 H5O O5W 0.82 1.78 2.574(9) 163.0 2_667
O5W H5W1 O3 0.85 2.08 2.929(10) 179.4 .
O5W H5W2 O14 0.85 2.16 3.010(9) 179.2 2_656
O6W H6W1 O9 0.85 1.90 2.724(12) 162.6 .
O6W H6W2 O2W 0.85 2.12 2.942(11) 162.2 2_666
O10 H10O O2 0.85(8) 1.88(4) 2.701(8) 161(11) 2_656
O11 H11O O4W 0.82 1.81 2.631(8) 179.1 2_655

loop_
_geom_torsion_atom_site_label_1
_geom_torsion_atom_site_label_2
_geom_torsion_atom_site_label_3
_geom_torsion_atom_site_label_4
_geom_torsion
_geom_torsion_site_symmetry_1
_geom_torsion_site_symmetry_4
O3 S1 O1 La1 -31.4(6) . .
O2 S1 O1 La1 97.2(5) . .
C1 S1 O1 La1 -147.8(5) . .
O7 La1 O1 S1 92.8(5) . .
O14 La1 O1 S1 -112.9(5) 2_756 .
O1W La1 O1 S1 21.3(5) . .
O13 La1 O1 S1 -45.1(5) . .
O3W La1 O1 S1 166.0(6) . .
O2W La1 O1 S1 91.5(5) . .
O12 La1 O1 S1 -57.8(6) 2_655 .
O4W La1 O1 S1 -167.8(4) . .
O7 La1 O13 C15 137.5(5) . .
O14 La1 O13 C15 6.0(5) 2_756 .
O1W La1 O13 C15 -179.8(6) . .
O3W La1 O13 C15 -38.8(6) . .
O1 La1 O13 C15 -76.7(6) . .
O2W La1 O13 C15 -126.3(5) . .
O12 La1 O13 C15 95.5(6) 2_655 .
O4W La1 O13 C15 44.2(6) . .
O3 S1 C1 C6 125.6(7) . .
O2 S1 C1 C6 4.2(7) . .
O1 S1 C1 C6 -114.4(6) . .
O3 S1 C1 C2 -52.5(7) . .
O2 S1 C1 C2 -173.9(6) . .
O1 S1 C1 C2 67.5(7) . .
C6 C1 C2 O4 176.8(7) . .
S1 C1 C2 O4 -5.1(11) . .
C6 C1 C2 C3 -3.8(12) . .
S1 C1 C2 C3 174.3(6) . .
O4 C2 C3 C4 -179.8(8) . .
C1 C2 C3 C4 0.8(12) . .
C2 C3 C4 C5 2.5(12) . .
C2 C3 C4 C7 -176.4(8) . .
C3 C4 C5 C6 -2.8(12) . .
C7 C4 C5 C6 176.1(7) . .
C2 C1 C6 C5 3.4(12) . .
S1 C1 C6 C5 -174.6(6) . .
C4 C5 C6 C1 -0.1(12) . .
C5 C4 C7 O6 -9.7(12) . .
C3 C4 C7 O6 169.2(8) . .
C5 C4 C7 O5 170.0(8) . .
C3 C4 C7 O5 -11.1(11) . .
O8 S2 C8 C13 7.7(7) . .
O9 S2 C8 C13 128.1(7) . .
O7 S2 C8 C13 -111.2(7) . .
O8 S2 C8 C9 -171.2(6) . .
O9 S2 C8 C9 -50.8(7) . .
O7 S2 C8 C9 69.9(7) . .
C13 C8 C9 O10 -178.7(8) . .
S2 C8 C9 O10 0.2(10) . .
C13 C8 C9 C10 -0.7(12) . .
S2 C8 C9 C10 178.2(6) . .
O10 C9 C10 C11 178.2(8) . .
C8 C9 C10 C11 0.2(12) . .
C9 C10 C11 C12 0.5(13) . .
C9 C10 C11 C14 179.7(8) . .
C10 C11 C12 C13 -0.7(13) . .
C14 C11 C12 C13 -179.9(8) . .
C11 C12 C13 C8 0.2(13) . .
C9 C8 C13 C12 0.5(12) . .
S2 C8 C13 C12 -178.4(7) . .
La1 O12 C14 O11 -11.4(14) 2_655 .
La1 O12 C14 C11 171.6(6) 2_655 .
C10 C11 C14 O12 -179.7(8) . .
C12 C11 C14 O12 -0.5(13) . .
C10 C11 C14 O11 3.0(11) . .
C12 C11 C14 O11 -177.8(8) . .
La1 O13 C15 O14 174.9(6) . .
La1 O13 C15 C15 -6.0(11) . 2_756
La1 O14 C15 O13 174.1(6) 2_756 .
La1 O14 C15 C15 -4.9(11) 2_756 2_756
